data_7056092
loop_
_publ_author_name
'Dai, Jun-Wei'
'zheng, jianmei'
'Li, Haiyan'
'Zhou, Jin-Mei'
'Dong, Xin'
'Zhou, Zhao-Hui'

_publ_section_title
;
 Halide assisted formations of polymeric ethylenediaminetetraacetato
 lead(II) complexes
;
_journal_name_full 'New J. Chem.'
_journal_paper_doi 10.1039/C7NJ00611J
_journal_year 2017
_chemical_formula_moiety 'C20 H22 N4 O16 Pb4, 2(H2 O)'
_chemical_formula_sum 'C20 H28 N4 O18 Pb4'
_chemical_formula_weight 1441.22
_chemical_name_systematic
;
 ? 
;
_space_group_crystal_system orthorhombic
_space_group_IT_number 61
_space_group_name_Hall '-P 2ac 2ab'
_space_group_name_H-M_alt 'P b c a'
_symmetry_space_group_name_Hall '-P 2ac 2ab'
_symmetry_space_group_name_H-M 'P b c a'
_atom_sites_solution_hydrogens geom
_atom_sites_solution_primary direct
_atom_sites_solution_secondary difmap
_audit_creation_date 2016-08-11
_audit_creation_method
;
Olex2 1.2
(compiled 2016.02.19 svn.r3266 for OlexSys, GUI svn.r5155)
;
_audit_update_record
;
2017-02-18 deposited with the CCDC.
2017-04-06 downloaded from the CCDC.
;
_cell_angle_alpha 90.00
_cell_angle_beta 90.00
_cell_angle_gamma 90.00
_cell_formula_units_Z 8
_cell_length_a 19.1011(5)
_cell_length_b 9.06660(19)
_cell_length_c 32.4789(8)
_cell_measurement_reflns_used 3847
_cell_measurement_temperature 175.6(8)
_cell_measurement_theta_max 27.2550
_cell_measurement_theta_min 3.6110
_cell_volume 5624.8(2)
_computing_cell_refinement
;
CrysAlisPro, Agilent Technologies,
Version 1.171.36.24 (release 03-12-2012 CrysAlis171 .NET)
(compiled Dec  3 2012,18:21:49)
;
_computing_data_collection
;
CrysAlisPro, Agilent Technologies,
Version 1.171.36.24 (release 03-12-2012 CrysAlis171 .NET)
(compiled Dec  3 2012,18:21:49)
;
_computing_data_reduction
;
CrysAlisPro, Agilent Technologies,
Version 1.171.36.24 (release 03-12-2012 CrysAlis171 .NET)
(compiled Dec  3 2012,18:21:49)
;
_computing_molecular_graphics 'Olex2 (Dolomanov et al., 2009)'
_computing_publication_material 'Olex2 (Dolomanov et al., 2009)'
_computing_structure_refinement 'XL (Sheldrick, 2008)'
_computing_structure_solution 'ShelXS (Sheldrick, 2008)'
_diffrn_ambient_temperature 175.6(8)
_diffrn_detector_area_resol_mean 16.1903
_diffrn_measured_fraction_theta_full 0.998
_diffrn_measured_fraction_theta_max 0.998
_diffrn_measurement_details
;
#__ type_ start__ end____ width___ exp.time_
  1 omega  -91.00    3.00   1.0000   15.0000
omega____ theta____ kappa____ phi______ frames
    -      -20.4747  -57.0000 -120.0000 94

#__ type_ start__ end____ width___ exp.time_
  2 omega  -42.00   52.00   1.0000   15.0000
omega____ theta____ kappa____ phi______ frames
    -      -20.4747   77.0000    0.0000 94

#__ type_ start__ end____ width___ exp.time_
  3 omega   -5.00   49.00   1.0000   15.0000
omega____ theta____ kappa____ phi______ frames
    -      -20.4747   63.0000  -89.0000 54

#__ type_ start__ end____ width___ exp.time_
  4 omega  -92.00   13.00   1.0000   15.0000
omega____ theta____ kappa____ phi______ frames
    -      -20.4747  -77.0000  150.0000 105

#__ type_ start__ end____ width___ exp.time_
  5 omega  -81.00  -50.00   1.0000   15.0000
omega____ theta____ kappa____ phi______ frames
    -      -20.4747    0.0000 -150.0000 31

#__ type_ start__ end____ width___ exp.time_
  6 omega  -29.00   -4.00   1.0000   15.0000
omega____ theta____ kappa____ phi______ frames
    -      -20.4747    0.0000 -150.0000 25

#__ type_ start__ end____ width___ exp.time_
  7 omega   23.00   52.00   1.0000   15.0000
omega____ theta____ kappa____ phi______ frames
    -      -20.4747    0.0000 -150.0000 29

#__ type_ start__ end____ width___ exp.time_
  8 omega  -67.00  -32.00   1.0000   15.0000
omega____ theta____ kappa____ phi______ frames
    -      -20.4747  -57.0000 -180.0000 35

#__ type_ start__ end____ width___ exp.time_
  9 omega    5.00   65.00   1.0000   15.0000
omega____ theta____ kappa____ phi______ frames
    -       21.8809  -99.0000   60.0000 60
;
_diffrn_measurement_device_type 'Xcalibur, Sapphire3, Gemini ultra'
_diffrn_measurement_method '\w scans'
_diffrn_orient_matrix_UB_11 -0.0252562000
_diffrn_orient_matrix_UB_12 -0.0209116000
_diffrn_orient_matrix_UB_13 0.0149055000
_diffrn_orient_matrix_UB_21 -0.0213661000
_diffrn_orient_matrix_UB_22 0.0603505000
_diffrn_orient_matrix_UB_23 -0.0059188000
_diffrn_orient_matrix_UB_31 -0.0168555000
_diffrn_orient_matrix_UB_32 -0.0451561000
_diffrn_orient_matrix_UB_33 -0.0148328000
_diffrn_radiation_monochromator graphite
_diffrn_radiation_type MoK\a
_diffrn_radiation_wavelength 0.71073
_diffrn_reflns_av_R_equivalents 0.1117
_diffrn_reflns_av_unetI/netI 0.0602
_diffrn_reflns_limit_h_max 22
_diffrn_reflns_limit_h_min -23
_diffrn_reflns_limit_k_max 11
_diffrn_reflns_limit_k_min -11
_diffrn_reflns_limit_l_max 40
_diffrn_reflns_limit_l_min -38
_diffrn_reflns_number 46569
_diffrn_reflns_theta_full 26.00
_diffrn_reflns_theta_max 26.00
_diffrn_reflns_theta_min 3.10
_diffrn_source 'Enhance (Mo) X-ray Source'
_exptl_absorpt_coefficient_mu 23.967
_exptl_absorpt_correction_T_max 1.00000
_exptl_absorpt_correction_T_min 0.15957
_exptl_absorpt_correction_type multi-scan
_exptl_absorpt_process_details
;
CrysAlisPro, Agilent Technologies,
Version 1.171.36.24 (release 03-12-2012 CrysAlis171 .NET)
(compiled Dec  3 2012,18:21:49)
Empirical absorption correction using spherical harmonics,
 implemented in SCALE3 ABSPACK scaling algorithm.
;
_exptl_crystal_colour colourless
_exptl_crystal_colour_primary colourless
_exptl_crystal_density_diffrn 3.404
_exptl_crystal_density_method 'not measured'
_exptl_crystal_description block
_exptl_crystal_F_000 5184
_exptl_crystal_size_max 0.05
_exptl_crystal_size_mid 0.05
_exptl_crystal_size_min 0.05
_refine_diff_density_max 2.285
_refine_diff_density_min -1.273
_refine_diff_density_rms 0.286
_refine_ls_extinction_method none
_refine_ls_goodness_of_fit_ref 1.066
_refine_ls_hydrogen_treatment constr
_refine_ls_matrix_type full
_refine_ls_number_parameters 421
_refine_ls_number_reflns 5515
_refine_ls_number_restraints 120
_refine_ls_restrained_S_all 1.054
_refine_ls_R_factor_all 0.0675
_refine_ls_R_factor_gt 0.0423
_refine_ls_shift/su_max 0.001
_refine_ls_shift/su_mean 0.000
_refine_ls_structure_factor_coef Fsqd
_refine_ls_weighting_details 'calc w=1/[\s^2^(Fo^2^)+(0.0132P)^2^+0.3905P] where P=(Fo^2^+2Fc^2^)/3'
_refine_ls_weighting_scheme calc
_refine_ls_wR_factor_gt 0.0675
_refine_ls_wR_factor_ref 0.0736
_reflns_number_gt 4153
_reflns_number_total 5515
_reflns_threshold_expression >2sigma(I)
_cod_data_source_file c7nj00611j2.cif
_cod_data_source_block exp_10248
_cod_database_code 7056092
_shelxl_version_number 2014-7
_reflns_odcompleteness_completeness 99.67
_reflns_odcompleteness_iscentric 1
_reflns_odcompleteness_theta 26.32
_olex2_refinement_description
;
1. Fixed Uiso
 At 1.2 times of:
  All C(H,H) groups
 At 1.5 times of:
  All O(H,H) groups
2. Uiso/Uaniso restraints and constraints
Uanis(N4) \\sim Ueq, Uanis(N1) \\sim Ueq, Uanis(N2) \\sim Ueq: with sigma of
0.001 and sigma for terminal atoms of 0.001
Uanis(O16) \\sim Ueq, Uanis(O10) \\sim Ueq, Uanis(O4) \\sim Ueq: with sigma of
0.001 and sigma for terminal atoms of 0.001
Uanis(C17) \\sim Ueq, Uanis(C15) \\sim Ueq, Uanis(C16) \\sim Ueq, Uanis(C13)
\\sim Ueq, Uanis(C11) \\sim Ueq, Uanis(C19) \\sim Ueq, Uanis(C3) \\sim Ueq,
Uanis(C1) \\sim Ueq, Uanis(C2) \\sim Ueq, Uanis(C7) \\sim Ueq, Uanis(C8) \\sim
Ueq, Uanis(C5) \\sim Ueq, Uanis(C9) \\sim Ueq, Uanis(C10) \\sim Ueq: with sigma
of 0.001 and sigma for terminal atoms of 0.001
3.a Free rotating group:
 O2W(H2WA,H2WB), O1W(H1WA,H1WB)
3.b Secondary CH2 refined with riding coordinates:
 C6(H6A,H6B), C19(H19A,H19B), C10(H10A,H10B), C16(H16A,H16B), C20(H20A,H20B),
 C4(H4A,H4B), C12(H12A,H12B), C14(H14A,H14B), C2(H2A,H2B), C8(H8A,H8B),
 C18(H18A,H18B)
;
_olex2_submission_special_instructions 'No special instructions were received'

loop_
_space_group_symop_id
_space_group_symop_operation_xyz
1 'x, y, z'
2 '-x+1/2, -y, z+1/2'
3 'x+1/2, -y+1/2, -z'
4 '-x, y+1/2, -z+1/2'
5 '-x, -y, -z'
6 'x-1/2, y, -z-1/2'
7 '-x-1/2, y-1/2, z'
8 'x, -y-1/2, z-1/2'

loop_
_atom_site_label
_atom_site_type_symbol
_atom_site_fract_x
_atom_site_fract_y
_atom_site_fract_z
_atom_site_U_iso_or_equiv
_atom_site_adp_type
_atom_site_occupancy
_atom_site_calc_flag
_atom_site_disorder_assembly
_atom_site_disorder_group
_atom_site_refinement_flags_posn
_atom_site_refinement_flags_adp
Pb1 Pb 0.70700(2) 0.97547(4) 0.067176(12) 0.00956(10) Uani 1 d C . . .
Pb3 Pb 0.70685(2) 1.02337(4) -0.195152(12) 0.00951(10) Uani 1 d . . . .
Pb4 Pb 0.75389(2) 0.95440(4) -0.313696(13) 0.01065(10) Uani 1 d . . . .
Pb2 Pb 0.76746(2) 0.99779(4) -0.064369(12) 0.01207(10) Uani 1 d . . . .
O9 O 0.6665(4) 0.9680(7) -0.1217(2) 0.0136(17) Uani 1 d . . . .
O5 O 0.6570(4) 0.9210(7) 0.1383(2) 0.0107(16) Uani 1 d . . . .
O1 O 0.7205(4) 1.2041(7) 0.1149(2) 0.0122(17) Uani 1 d . . . .
O15 O 0.6625(4) 1.0805(7) -0.2660(2) 0.0119(17) Uani 1 d B . . .
O14 O 0.6412(4) 1.4265(8) -0.1171(2) 0.0209(19) Uani 1 d . . . .
N1 N 0.6076(5) 1.1576(9) 0.0606(3) 0.013(2) Uani 1 d . . . U
O12 O 0.6739(4) 0.5746(7) -0.2574(2) 0.0159(18) Uani 1 d . . . .
O16 O 0.6344(4) 1.2839(7) -0.3011(2) 0.0148(17) Uani 1 d . 1 . U
O11 O 0.7187(4) 0.7964(7) -0.2437(2) 0.0098(16) Uani 1 d E . . .
O4 O 0.6801(4) 1.2403(7) -0.0412(2) 0.0172(18) Uani 1 d . . . U
O3 O 0.6676(4) 1.0310(7) -0.0058(2) 0.0130(16) Uani 1 d C . . .
O13 O 0.7078(4) 1.2858(7) -0.1576(2) 0.0190(19) Uani 1 d B . . .
C6 C 0.5999(6) 0.7259(11) 0.1021(3) 0.010(2) Uani 1 d . . . .
H6A H 0.6291 0.6417 0.0931 0.012 Uiso 1 calc A . R .
H6B H 0.5527 0.6872 0.1087 0.012 Uiso 1 calc A . R .
N2 N 0.5937(4) 0.8324(9) 0.0675(3) 0.009(2) Uani 1 d C . . U
N3 N 0.5925(4) 1.1664(9) -0.1967(3) 0.009(2) Uani 1 d B . . .
O2W O 0.4668(4) 0.5174(9) -0.1798(3) 0.031(2) Uani 1 d . . . .
H2WA H 0.4345 0.5768 -0.1729 0.047 Uiso 1 d . . G .
H2WB H 0.5058 0.5486 -0.1708 0.047 Uiso 1 d . . G .
C19 C 0.5413(5) 0.9234(10) -0.1793(3) 0.011(2) Uani 1 d B 1 . U
H19A H 0.5410 0.9502 -0.1498 0.013 Uiso 1 calc B . R .
H19B H 0.5005 0.8589 -0.1846 0.013 Uiso 1 calc B . R .
C11 C 0.6588(6) 0.8271(11) -0.1181(3) 0.011(2) Uani 1 d . . . U
O1W O 0.5276(4) 0.5187(11) -0.0639(3) 0.038(2) Uani 1 d . . . .
H1WA H 0.5423 0.5073 -0.0884 0.056 Uiso 1 d . . G .
H1WB H 0.5620 0.5377 -0.0482 0.056 Uiso 1 d . . G .
C10 C 0.5344(5) 0.9380(10) 0.0752(3) 0.006(2) Uani 1 d C 1 . U
H10A H 0.5330 0.9631 0.1048 0.007 Uiso 1 calc . . R .
H10B H 0.4897 0.8893 0.0680 0.007 Uiso 1 calc . . R .
C16 C 0.5851(5) 1.2473(10) -0.1576(3) 0.007(2) Uani 1 d B 1 . U
H16A H 0.5704 1.1769 -0.1360 0.009 Uiso 1 calc B . R .
H16B H 0.5472 1.3210 -0.1607 0.009 Uiso 1 calc B . R .
C5 C 0.6313(5) 0.7905(10) 0.1406(3) 0.007(2) Uani 1 d D 1 . U
O2 O 0.6751(4) 1.4243(7) 0.1292(2) 0.0154(18) Uani 1 d . . . .
C20 C 0.5341(5) 1.0620(10) -0.2048(3) 0.007(2) Uani 1 d . . . .
H20A H 0.5337 1.0356 -0.2344 0.009 Uiso 1 calc B . R .
H20B H 0.4890 1.1105 -0.1983 0.009 Uiso 1 calc B . R .
C15 C 0.6505(6) 1.3257(10) -0.1433(3) 0.008(2) Uani 1 d B 1 . U
O10 O 0.6794(4) 0.7571(7) -0.0872(2) 0.0183(19) Uani 1 d . . . U
C7 C 0.6520(6) 0.6735(11) 0.0158(3) 0.012(2) Uani 1 d D 1 . U
O6 O 0.6310(4) 0.7139(7) 0.1722(2) 0.0149(18) Uani 1 d . . . .
C1 C 0.6708(6) 1.2940(11) 0.1157(3) 0.010(2) Uani 1 d D . . U
C13 C 0.6698(6) 0.7035(11) -0.2441(3) 0.010(2) Uani 1 d E 1 . U
O8 O 0.6429(4) 0.5720(7) -0.0112(2) 0.0175(18) Uani 1 d . . . .
O7 O 0.7083(4) 0.7125(7) 0.0302(2) 0.0169(18) Uani 1 d . . . .
N4 N 0.6068(4) 0.8397(8) -0.1886(3) 0.0071(19) Uani 1 d B 1 . U
C4 C 0.6262(6) 1.2549(10) 0.0258(3) 0.013(3) Uani 1 d D . . .
H4A H 0.6588 1.3322 0.0355 0.015 Uiso 1 calc . . R .
H4B H 0.5834 1.3042 0.0155 0.015 Uiso 1 calc . . R .
C12 C 0.6258(6) 0.7447(10) -0.1537(3) 0.012(3) Uani 1 d B . . .
H12A H 0.6590 0.6684 -0.1634 0.014 Uiso 1 calc F . R .
H12B H 0.5832 0.6937 -0.1438 0.014 Uiso 1 calc F . R .
C9 C 0.5418(5) 1.0809(11) 0.0498(3) 0.010(2) Uani 1 d C . . U
C14 C 0.5990(6) 0.7521(11) -0.2266(3) 0.009(2) Uani 1 d . . . .
H14A H 0.5740 0.8116 -0.2475 0.011 Uiso 1 calc E . R .
H14B H 0.5703 0.6637 -0.2206 0.011 Uiso 1 calc E . R .
C2 C 0.6005(6) 1.2479(11) 0.0985(3) 0.010(2) Uani 1 d D 1 . U
H2A H 0.5749 1.1903 0.1196 0.012 Uiso 1 calc . . R .
H2B H 0.5726 1.3371 0.0922 0.012 Uiso 1 calc . . R .
C8 C 0.5836(6) 0.7499(11) 0.0280(3) 0.010(2) Uani 1 d . . . U
H8A H 0.5693 0.8192 0.0060 0.012 Uiso 1 calc D . R .
H8B H 0.5461 0.6755 0.0314 0.012 Uiso 1 calc D . R .
C18 C 0.6006(6) 1.2741(10) -0.2307(3) 0.011(3) Uani 1 d . . . .
H18A H 0.6298 1.3575 -0.2211 0.013 Uiso 1 calc B . R .
H18B H 0.5540 1.3138 -0.2381 0.013 Uiso 1 calc . . R .
C17 C 0.6338(6) 1.2078(11) -0.2688(3) 0.011(2) Uani 1 d B . . U
C3 C 0.6604(5) 1.1693(11) -0.0095(3) 0.012(2) Uani 1 d . . . U

loop_
_atom_site_aniso_label
_atom_site_aniso_U_11
_atom_site_aniso_U_22
_atom_site_aniso_U_33
_atom_site_aniso_U_23
_atom_site_aniso_U_13
_atom_site_aniso_U_12
Pb1 0.0100(2) 0.0100(2) 0.0087(2) -0.00118(17) 0.00005(16) 0.00083(15)
Pb3 0.0104(2) 0.0089(2) 0.0093(2) -0.00023(16) 0.00008(16) -0.00069(15)
Pb4 0.0160(2) 0.00808(18) 0.0079(2) 0.00033(17) -0.00002(16) -0.00019(16)
Pb2 0.0158(2) 0.01259(19) 0.0078(2) -0.00193(15) -0.00079(18) 0.00032(17)
O9 0.022(4) 0.008(4) 0.010(4) -0.002(3) 0.001(3) -0.004(3)
O5 0.020(4) 0.009(4) 0.003(4) 0.002(3) 0.001(3) 0.002(3)
O1 0.009(4) 0.015(4) 0.013(5) -0.004(3) -0.001(3) 0.000(3)
O15 0.015(4) 0.011(4) 0.009(4) 0.000(3) 0.002(3) 0.006(3)
O14 0.034(5) 0.013(4) 0.016(5) -0.009(3) -0.004(4) 0.000(3)
N1 0.013(2) 0.013(2) 0.013(2) -0.0005(10) 0.0002(10) -0.0001(10)
O12 0.019(5) 0.006(4) 0.023(5) 0.003(3) 0.008(3) 0.003(3)
O16 0.0153(19) 0.0149(19) 0.0141(19) 0.0000(10) -0.0002(10) 0.0000(10)
O11 0.011(4) 0.009(4) 0.010(4) -0.002(3) 0.004(3) 0.000(3)
O4 0.018(2) 0.017(2) 0.017(2) 0.0004(10) 0.0002(10) 0.0000(10)
O3 0.027(5) 0.005(3) 0.007(4) 0.001(3) 0.004(3) 0.000(3)
O13 0.019(5) 0.016(4) 0.022(5) -0.007(3) -0.004(4) -0.003(3)
C6 0.008(6) 0.010(6) 0.013(7) -0.001(5) 0.002(5) 0.003(4)
N2 0.009(2) 0.009(2) 0.009(2) -0.0002(10) -0.0001(10) 0.0006(10)
N3 0.003(5) 0.012(5) 0.012(6) 0.003(4) 0.000(4) -0.003(3)
O2W 0.019(5) 0.038(5) 0.036(6) 0.010(4) -0.007(4) 0.003(4)
C19 0.011(2) 0.010(2) 0.010(2) -0.0003(10) 0.0000(10) -0.0002(10)
C11 0.011(3) 0.011(3) 0.011(3) 0.0003(10) 0.0001(10) -0.0002(10)
O1W 0.017(5) 0.055(6) 0.042(6) -0.014(5) -0.004(4) 0.003(5)
C10 0.006(2) 0.005(2) 0.006(2) 0.0002(10) 0.0000(10) -0.0004(10)
C16 0.007(2) 0.007(2) 0.007(2) -0.0004(10) 0.0002(10) 0.0000(10)
C5 0.007(2) 0.007(2) 0.007(2) 0.0001(10) 0.0001(10) 0.0006(10)
O2 0.019(5) 0.004(4) 0.023(5) -0.002(3) 0.006(4) 0.000(3)
C20 0.006(5) 0.007(5) 0.008(6) -0.005(4) 0.001(4) 0.000(4)
C15 0.009(2) 0.009(2) 0.008(2) 0.0004(10) -0.0003(10) 0.0001(10)
O10 0.019(2) 0.018(2) 0.018(2) 0.0003(10) -0.0002(10) 0.0001(10)
C7 0.012(3) 0.012(3) 0.012(3) 0.0005(10) 0.0001(10) 0.0003(10)
O6 0.022(5) 0.014(4) 0.008(4) 0.004(3) -0.008(4) 0.001(3)
C1 0.010(3) 0.010(3) 0.010(3) 0.0004(10) 0.0000(10) 0.0000(10)
C13 0.010(2) 0.010(2) 0.009(3) 0.0001(10) -0.0001(10) -0.0002(10)
O8 0.030(5) 0.011(4) 0.012(5) -0.002(3) 0.003(3) 0.000(3)
O7 0.014(5) 0.018(4) 0.019(5) -0.004(3) 0.000(4) -0.002(3)
N4 0.007(2) 0.007(2) 0.007(2) 0.0003(10) 0.0001(10) -0.0001(10)
C4 0.014(7) 0.004(5) 0.021(7) -0.006(5) -0.003(5) 0.000(4)
C12 0.018(7) 0.007(5) 0.011(7) -0.003(5) -0.004(5) 0.004(4)
C9 0.010(2) 0.010(2) 0.010(2) 0.0000(10) -0.0003(10) -0.0005(10)
C14 0.009(6) 0.012(5) 0.006(7) -0.004(4) 0.000(5) 0.002(4)
C2 0.010(3) 0.010(3) 0.010(3) -0.0002(10) -0.0003(10) 0.0002(10)
C8 0.010(3) 0.010(3) 0.010(3) 0.0000(10) -0.0003(10) 0.0002(10)
C18 0.014(7) 0.006(5) 0.012(7) 0.000(4) 0.006(5) 0.001(4)
C17 0.011(3) 0.011(3) 0.012(3) 0.0004(10) 0.0000(10) -0.0004(10)
C3 0.012(3) 0.012(3) 0.012(3) -0.0002(10) 0.0000(10) 0.0000(10)

loop_
_atom_type_symbol
_atom_type_description
_atom_type_scat_dispersion_real
_atom_type_scat_dispersion_imag
_atom_type_scat_source
C C 0.0033 0.0016 'International Tables Vol C Tables 4.2.6.8 and 6.1.1.4'
H H 0.0000 0.0000 'International Tables Vol C Tables 4.2.6.8 and 6.1.1.4'
N N 0.0061 0.0033 'International Tables Vol C Tables 4.2.6.8 and 6.1.1.4'
O O 0.0106 0.0060 'International Tables Vol C Tables 4.2.6.8 and 6.1.1.4'
Pb Pb -3.3944 10.1111 'International Tables Vol C Tables 4.2.6.8 and 6.1.1.4'

loop_
_geom_angle_atom_site_label_1
_geom_angle_atom_site_label_2
_geom_angle_atom_site_label_3
_geom_angle
_geom_angle_site_symmetry_1
_geom_angle_site_symmetry_3
O5 Pb1 O1 69.6(2) . .
O5 Pb1 O7 103.8(2) . .
O1 Pb1 O7 168.2(2) . .
N1 Pb1 O5 85.5(3) . .
N1 Pb1 O1 66.7(2) . .
N1 Pb1 O3 64.4(2) . .
N1 Pb1 O7 123.6(3) . .
O3 Pb1 O5 140.7(2) . .
O3 Pb1 O1 115.3(2) . .
O3 Pb1 O7 76.1(2) . .
N2 Pb1 O5 64.8(2) . .
N2 Pb1 O1 119.5(2) . .
N2 Pb1 N1 72.1(3) . .
N2 Pb1 O3 81.5(2) . .
N2 Pb1 O7 63.3(2) . .
O9 Pb3 O11 115.9(2) . .
O9 Pb3 O13 75.6(2) . .
O15 Pb3 O9 142.7(2) . .
O15 Pb3 O11 68.7(2) . .
O15 Pb3 O13 103.7(2) . .
O15 Pb3 N3 65.5(2) . .
O15 Pb3 N4 87.6(2) . .
O11 Pb3 O13 168.4(2) . .
N3 Pb3 O9 81.9(3) . .
N3 Pb3 O11 117.8(2) . .
N3 Pb3 O13 63.9(3) . .
N3 Pb3 N4 71.9(2) . .
N4 Pb3 O9 64.3(2) . .
N4 Pb3 O11 66.3(2) . .
N4 Pb3 O13 123.3(3) . .
O5 Pb4 O15 127.8(2) 2_674 .
O5 Pb4 O16 79.5(2) 2_674 7_755
O5 Pb4 O2 76.6(2) 2_674 8_585
O15 Pb4 O16 134.5(2) . 7_755
O15 Pb4 O2 81.5(2) . 8_585
O12 Pb4 O5 83.6(2) 7_765 2_674
O12 Pb4 O15 75.3(2) 7_765 .
O12 Pb4 O16 72.7(2) 7_765 7_755
O12 Pb4 O2 129.8(2) 7_765 8_585
O2 Pb4 O16 144.0(2) 8_585 7_755
O9 Pb2 O3 89.6(2) . .
O14 Pb2 O9 90.0(2) 7_755 .
O14 Pb2 O4 72.9(2) 7_755 7_755
O14 Pb2 O3 171.6(2) 7_755 .
O14 Pb2 O10 77.0(2) 7_755 7_765
O4 Pb2 O9 112.3(2) 7_755 .
O4 Pb2 O3 99.5(2) 7_755 .
O4 Pb2 O10 135.4(2) 7_755 7_765
O10 Pb2 O9 99.7(2) 7_765 .
O10 Pb2 O3 111.4(2) 7_765 .
O8 Pb2 O9 170.2(2) 7_765 .
O8 Pb2 O14 93.6(2) 7_765 7_755
O8 Pb2 O4 77.5(2) 7_765 7_755
O8 Pb2 O3 88.2(2) 7_765 .
O8 Pb2 O10 72.4(2) 7_765 7_765
Pb3 O9 Pb2 114.2(3) . .
C11 O9 Pb3 108.3(6) . .
C11 O9 Pb2 96.7(6) . .
Pb1 O5 Pb4 102.5(2) . 2_675
C5 O5 Pb1 112.0(6) . .
C5 O5 Pb4 128.5(6) . 2_675
C1 O1 Pb1 117.1(7) . .
Pb3 O15 Pb4 103.2(2) . .
C17 O15 Pb3 113.3(6) . .
C17 O15 Pb4 129.9(7) . .
C15 O14 Pb2 123.0(7) . 7_765
C4 N1 Pb1 105.9(6) . .
C4 N1 C9 107.7(8) . .
C4 N1 C2 109.2(8) . .
C9 N1 Pb1 110.6(6) . .
C9 N1 C2 112.2(8) . .
C2 N1 Pb1 111.0(6) . .
C13 O12 Pb4 133.3(7) . 7_755
C17 O16 Pb4 117.0(7) . 7_765
C13 O11 Pb3 118.1(6) . .
C3 O4 Pb2 142.0(7) . 7_765
Pb1 O3 Pb2 115.1(3) . .
C3 O3 Pb1 108.4(6) . .
C3 O3 Pb2 96.9(6) . .
C15 O13 Pb3 115.1(6) . .
H6A C6 H6B 107.7 . .
N2 C6 H6A 108.8 . .
N2 C6 H6B 108.8 . .
N2 C6 C5 114.0(8) . .
C5 C6 H6A 108.8 . .
C5 C6 H6B 108.8 . .
C6 N2 Pb1 105.7(6) . .
C6 N2 C10 110.4(8) . .
C6 N2 C8 109.5(8) . .
C10 N2 Pb1 108.6(5) . .
C8 N2 Pb1 111.3(6) . .
C8 N2 C10 111.2(8) . .
C16 N3 Pb3 108.7(6) . .
C16 N3 C20 113.5(8) . .
C16 N3 C18 109.0(8) . .
C20 N3 Pb3 108.8(5) . .
C18 N3 Pb3 105.1(6) . .
C18 N3 C20 111.4(8) . .
H2WA O2W H2WB 109.5 . .
H19A C19 H19B 107.8 . .
C20 C19 H19A 109.0 . .
C20 C19 H19B 109.0 . .
N4 C19 H19A 109.0 . .
N4 C19 H19B 109.0 . .
N4 C19 C20 112.9(8) . .
O9 C11 C12 117.7(9) . .
O10 C11 O9 122.7(9) . .
O10 C11 C12 119.6(9) . .
H1WA O1W H1WB 109.5 . .
N2 C10 H10A 109.2 . .
N2 C10 H10B 109.2 . .
N2 C10 C9 112.2(8) . .
H10A C10 H10B 107.9 . .
C9 C10 H10A 109.2 . .
C9 C10 H10B 109.2 . .
N3 C16 H16A 108.6 . .
N3 C16 H16B 108.6 . .
N3 C16 C15 114.9(9) . .
H16A C16 H16B 107.5 . .
C15 C16 H16A 108.6 . .
C15 C16 H16B 108.6 . .
O5 C5 C6 117.5(9) . .
O6 C5 O5 124.5(10) . .
O6 C5 C6 118.0(9) . .
C1 O2 Pb4 132.3(7) . 8_586
N3 C20 C19 111.3(8) . .
N3 C20 H20A 109.4 . .
N3 C20 H20B 109.4 . .
C19 C20 H20A 109.4 . .
C19 C20 H20B 109.4 . .
H20A C20 H20B 108.0 . .
O14 C15 C16 115.6(9) . .
O13 C15 O14 126.0(10) . .
O13 C15 C16 118.4(9) . .
C11 O10 Pb2 142.3(7) . 7_755
O8 C7 C8 112.6(9) . .
O7 C7 O8 126.0(10) . .
O7 C7 C8 121.4(10) . .
O1 C1 O2 124.5(10) . .
O1 C1 C2 119.1(9) . .
O2 C1 C2 116.4(9) . .
O12 C13 O11 125.8(10) . .
O12 C13 C14 116.9(9) . .
O11 C13 C14 117.3(9) . .
C7 O8 Pb2 124.5(7) . 7_755
C7 O7 Pb1 114.9(7) . .
C19 N4 Pb3 108.3(5) . .
C12 N4 Pb3 105.2(6) . .
C12 N4 C19 110.5(8) . .
C12 N4 C14 110.8(7) . .
C14 N4 Pb3 111.0(6) . .
C14 N4 C19 110.9(8) . .
N1 C4 H4A 109.2 . .
N1 C4 H4B 109.2 . .
N1 C4 C3 111.9(8) . .
H4A C4 H4B 107.9 . .
C3 C4 H4A 109.2 . .
C3 C4 H4B 109.2 . .
C11 C12 H12A 108.8 . .
C11 C12 H12B 108.8 . .
N4 C12 C11 113.8(8) . .
N4 C12 H12A 108.8 . .
N4 C12 H12B 108.8 . .
H12A C12 H12B 107.7 . .
N1 C9 C10 110.3(8) . .
C13 C14 H14A 109.2 . .
C13 C14 H14B 109.2 . .
N4 C14 C13 112.2(9) . .
N4 C14 H14A 109.2 . .
N4 C14 H14B 109.2 . .
H14A C14 H14B 107.9 . .
N1 C2 C1 112.2(9) . .
N1 C2 H2A 109.2 . .
N1 C2 H2B 109.2 . .
C1 C2 H2A 109.2 . .
C1 C2 H2B 109.2 . .
H2A C2 H2B 107.9 . .
N2 C8 C7 109.7(9) . .
N2 C8 H8A 109.7 . .
N2 C8 H8B 109.7 . .
C7 C8 H8A 109.7 . .
C7 C8 H8B 109.7 . .
H8A C8 H8B 108.2 . .
N3 C18 H18A 109.0 . .
N3 C18 H18B 109.0 . .
N3 C18 C17 113.0(8) . .
H18A C18 H18B 107.8 . .
C17 C18 H18A 109.0 . .
C17 C18 H18B 109.0 . .
O15 C17 C18 118.7(9) . .
O16 C17 O15 123.4(10) . .
O16 C17 C18 117.8(9) . .
O4 C3 C4 118.4(9) . .
O3 C3 O4 123.0(10) . .
O3 C3 C4 118.5(9) . .

loop_
_geom_bond_atom_site_label_1
_geom_bond_atom_site_label_2
_geom_bond_distance
_geom_bond_site_symmetry_2
Pb1 O5 2.548(7) .
Pb1 O1 2.601(7) .
Pb1 N1 2.526(9) .
Pb1 O3 2.537(7) .
Pb1 N2 2.522(8) .
Pb1 O7 2.669(7) .
Pb3 O9 2.555(7) .
Pb3 O15 2.506(7) .
Pb3 O11 2.602(6) .
Pb3 O13 2.674(7) .
Pb3 N3 2.541(8) .
Pb3 N4 2.544(8) .
Pb4 O5 2.571(7) 2_674
Pb4 O15 2.599(7) .
Pb4 O12 2.537(7) 7_765
Pb4 O16 2.667(7) 7_755
Pb4 O2 2.630(7) 8_585
Pb2 O9 2.695(7) .
Pb2 O14 2.530(7) 7_755
Pb2 O4 2.650(7) 7_755
Pb2 O3 2.711(7) .
Pb2 O10 2.666(7) 7_765
Pb2 O8 2.523(7) 7_765
O9 C11 1.292(11) .
O5 Pb4 2.571(7) 2_675
O5 C5 1.284(11) .
O1 C1 1.252(12) .
O15 C17 1.280(11) .
O14 Pb2 2.530(7) 7_765
O14 C15 1.259(11) .
N1 C4 1.477(13) .
N1 C9 1.478(13) .
N1 C2 1.486(13) .
O12 Pb4 2.537(7) 7_755
O12 C13 1.248(11) .
O16 Pb4 2.667(7) 7_765
O16 C17 1.256(12) .
O11 C13 1.258(12) .
O4 Pb2 2.650(7) 7_765
O4 C3 1.271(12) .
O3 C3 1.267(11) .
O13 C15 1.243(12) .
C6 H6A 0.9900 .
C6 H6B 0.9900 .
C6 N2 1.485(13) .
C6 C5 1.505(15) .
N2 C10 1.504(12) .
N2 C8 1.500(12) .
N3 C16 1.472(13) .
N3 C20 1.487(12) .
N3 C18 1.484(13) .
O2W H2WA 0.8504 .
O2W H2WB 0.8487 .
C19 H19A 0.9900 .
C19 H19B 0.9900 .
C19 C20 1.510(13) .
C19 N4 1.493(12) .
C11 O10 1.249(12) .
C11 C12 1.515(14) .
O1W H1WA 0.8498 .
O1W H1WB 0.8501 .
C10 H10A 0.9900 .
C10 H10B 0.9900 .
C10 C9 1.541(13) .
C16 H16A 0.9900 .
C16 H16B 0.9900 .
C16 C15 1.511(14) .
C5 O6 1.240(12) .
O2 Pb4 2.630(7) 8_586
O2 C1 1.262(11) .
C20 H20A 0.9900 .
C20 H20B 0.9900 .
O10 Pb2 2.666(7) 7_755
C7 O8 1.284(12) .
C7 O7 1.224(12) .
C7 C8 1.530(14) .
C1 C2 1.512(14) .
C13 C14 1.532(14) .
O8 Pb2 2.523(7) 7_755
N4 C12 1.468(12) .
N4 C14 1.475(12) .
C4 H4A 0.9900 .
C4 H4B 0.9900 .
C4 C3 1.529(14) .
C12 H12A 0.9900 .
C12 H12B 0.9900 .
C14 H14A 0.9900 .
C14 H14B 0.9900 .
C2 H2A 0.9900 .
C2 H2B 0.9900 .
C8 H8A 0.9900 .
C8 H8B 0.9900 .
C18 H18A 0.9900 .
C18 H18B 0.9900 .
C18 C17 1.513(15) .

loop_
_geom_torsion_atom_site_label_1
_geom_torsion_atom_site_label_2
_geom_torsion_atom_site_label_3
_geom_torsion_atom_site_label_4
_geom_torsion
_geom_torsion_site_symmetry_1
_geom_torsion_site_symmetry_4
Pb1 O5 C5 C6 -31.4(11) . .
Pb1 O5 C5 O6 148.1(9) . .
Pb1 O1 C1 O2 -162.8(8) . .
Pb1 O1 C1 C2 15.5(12) . .
Pb1 N1 C4 C3 39.2(10) . .
Pb1 N1 C9 C10 42.4(9) . .
Pb1 N1 C2 C1 40.9(9) . .
Pb1 O3 C3 O4 138.6(9) . .
Pb1 O3 C3 C4 -41.7(11) . .
Pb1 N2 C10 C9 43.7(9) . .
Pb1 N2 C8 C7 44.8(9) . .
Pb3 O9 C11 O10 136.9(9) . .
Pb3 O9 C11 C12 -40.7(10) . .
Pb3 O15 C17 O16 149.4(9) . .
Pb3 O15 C17 C18 -27.4(12) . .
Pb3 O11 C13 O12 -161.8(8) . .
Pb3 O11 C13 C14 17.8(12) . .
Pb3 O13 C15 O14 163.5(8) . .
Pb3 O13 C15 C16 -15.9(12) . .
Pb3 N3 C16 C15 44.7(9) . .
Pb3 N3 C20 C19 44.3(9) . .
Pb3 N3 C18 C17 43.0(10) . .
Pb3 N4 C12 C11 40.0(10) . .
Pb3 N4 C14 C13 42.2(9) . .
Pb4 O5 C5 C6 -159.8(6) 2_675 .
Pb4 O5 C5 O6 19.7(15) 2_675 .
Pb4 O15 C17 O16 16.2(16) . .
Pb4 O15 C17 C18 -160.7(7) . .
Pb4 O12 C13 O11 -30.6(17) 7_755 .
Pb4 O12 C13 C14 149.8(7) 7_755 .
Pb4 O16 C17 O15 -85.5(11) 7_765 .
Pb4 O16 C17 C18 91.4(10) 7_765 .
Pb4 O2 C1 O1 -29.7(16) 8_586 .
Pb4 O2 C1 C2 152.0(7) 8_586 .
Pb2 O9 C11 O10 18.6(11) . .
Pb2 O9 C11 C12 -159.0(8) . .
Pb2 O14 C15 O13 -28.0(15) 7_765 .
Pb2 O14 C15 C16 151.4(7) 7_765 .
Pb2 O4 C3 O3 -146.1(8) 7_765 .
Pb2 O4 C3 C4 34.2(16) 7_765 .
Pb2 O3 C3 O4 19.2(11) . .
Pb2 O3 C3 C4 -161.1(8) . .
O9 Pb3 O15 Pb4 -146.1(3) . .
O9 Pb3 O15 C17 68.9(8) . .
O9 Pb3 O11 C13 46.1(8) . .
O9 Pb3 O13 C15 -59.0(7) . .
O9 Pb3 N3 C16 42.6(6) . .
O9 Pb3 N3 C20 -81.4(6) . .
O9 Pb3 N3 C18 159.2(6) . .
O9 Pb3 N4 C19 76.2(6) . .
O9 Pb3 N4 C12 -42.0(6) . .
O9 Pb3 N4 C14 -161.8(7) . .
O9 Pb2 O3 Pb1 158.3(3) . .
O9 Pb2 O3 C3 -87.6(6) . .
O9 C11 O10 Pb2 -146.1(8) . 7_755
O9 C11 C12 N4 0.1(14) . .
O5 Pb1 O1 C1 -88.7(7) . .
O5 Pb1 N1 C4 163.9(6) . .
O5 Pb1 N1 C9 -79.6(6) . .
O5 Pb1 N1 C2 45.6(6) . .
O5 Pb1 O3 Pb2 -163.6(2) . .
O5 Pb1 O3 C3 89.2(7) . .
O5 Pb1 N2 C6 -40.1(6) . .
O5 Pb1 N2 C10 78.4(6) . .
O5 Pb1 N2 C8 -158.9(6) . .
O5 Pb1 O7 C7 80.9(8) . .
O5 Pb4 O15 Pb3 -111.6(3) 2_674 .
O5 Pb4 O15 C17 25.0(10) 2_674 .
O1 Pb1 O5 Pb4 -39.9(2) . 2_675
O1 Pb1 O5 C5 179.0(7) . .
O1 Pb1 N1 C4 94.3(6) . .
O1 Pb1 N1 C9 -149.3(7) . .
O1 Pb1 N1 C2 -24.1(6) . .
O1 Pb1 O3 Pb2 108.2(3) . .
O1 Pb1 O3 C3 1.0(7) . .
O1 Pb1 N2 C6 -85.0(6) . .
O1 Pb1 N2 C10 33.5(7) . .
O1 Pb1 N2 C8 156.3(5) . .
O1 Pb1 O7 C7 135.4(11) . .
O1 C1 C2 N1 -39.0(13) . .
O15 Pb3 O9 Pb2 -163.5(3) . .
O15 Pb3 O9 C11 90.0(7) . .
O15 Pb3 O11 C13 -93.4(7) . .
O15 Pb3 O13 C15 82.5(8) . .
O15 Pb3 N3 C16 -156.1(6) . .
O15 Pb3 N3 C20 79.8(6) . .
O15 Pb3 N3 C18 -39.5(6) . .
O15 Pb3 N4 C19 -78.4(6) . .
O15 Pb3 N4 C12 163.4(6) . .
O15 Pb3 N4 C14 43.6(6) . .
O14 Pb2 O9 Pb3 -30.0(3) 7_755 .
O14 Pb2 O9 C11 83.6(6) 7_755 .
O14 Pb2 O3 Pb1 71.3(16) 7_755 .
O14 Pb2 O3 C3 -174.6(14) 7_755 .
N1 Pb1 O5 Pb4 -106.7(3) . 2_675
N1 Pb1 O5 C5 112.3(7) . .
N1 Pb1 O1 C1 5.3(7) . .
N1 Pb1 O3 Pb2 152.7(4) . .
N1 Pb1 O3 C3 45.5(6) . .
N1 Pb1 N2 C6 -133.6(6) . .
N1 Pb1 N2 C10 -15.1(6) . .
N1 Pb1 N2 C8 107.6(6) . .
N1 Pb1 O7 C7 -12.9(9) . .
N1 C4 C3 O4 -178.9(9) . .
N1 C4 C3 O3 1.4(14) . .
O12 Pb4 O15 Pb3 -42.1(2) 7_765 .
O12 Pb4 O15 C17 94.5(9) 7_765 .
O12 C13 C14 N4 138.3(9) . .
O16 Pb4 O15 Pb3 4.5(4) 7_755 .
O16 Pb4 O15 C17 141.1(8) 7_755 .
O11 Pb3 O9 Pb2 108.2(3) . .
O11 Pb3 O9 C11 1.7(7) . .
O11 Pb3 O15 Pb4 -41.0(2) . .
O11 Pb3 O15 C17 174.0(7) . .
O11 Pb3 O13 C15 130.5(11) . .
O11 Pb3 N3 C16 157.6(5) . .
O11 Pb3 N3 C20 33.6(7) . .
O11 Pb3 N3 C18 -85.8(6) . .
O11 Pb3 N4 C19 -146.2(7) . .
O11 Pb3 N4 C12 95.7(6) . .
O11 Pb3 N4 C14 -24.2(6) . .
O11 C13 C14 N4 -41.4(13) . .
O4 Pb2 O9 Pb3 -101.6(3) 7_755 .
O4 Pb2 O9 C11 12.0(6) 7_755 .
O4 Pb2 O3 Pb1 45.8(3) 7_755 .
O4 Pb2 O3 C3 159.9(6) 7_755 .
O3 Pb1 O5 Pb4 -145.4(3) . 2_675
O3 Pb1 O5 C5 73.6(7) . .
O3 Pb1 O1 C1 48.8(8) . .
O3 Pb1 N1 C4 -42.1(6) . .
O3 Pb1 N1 C9 74.4(6) . .
O3 Pb1 N1 C2 -160.5(7) . .
O3 Pb1 N2 C6 160.6(6) . .
O3 Pb1 N2 C10 -80.9(6) . .
O3 Pb1 N2 C8 41.9(6) . .
O3 Pb1 O7 C7 -58.6(8) . .
O3 Pb2 O9 Pb3 158.4(3) . .
O3 Pb2 O9 C11 -88.0(6) . .
O13 Pb3 O9 Pb2 -69.7(3) . .
O13 Pb3 O9 C11 -176.1(7) . .
O13 Pb3 O15 Pb4 129.7(2) . .
O13 Pb3 O15 C17 -15.2(7) . .
O13 Pb3 O11 C13 -144.1(11) . .
O13 Pb3 N3 C16 -35.3(5) . .
O13 Pb3 N3 C20 -159.3(7) . .
O13 Pb3 N3 C18 81.3(6) . .
O13 Pb3 N4 C19 26.5(7) . .
O13 Pb3 N4 C12 -91.7(6) . .
O13 Pb3 N4 C14 148.4(6) . .
C6 N2 C10 C9 159.2(8) . .
C6 N2 C8 C7 -71.7(10) . .
N2 Pb1 O5 Pb4 -178.9(3) . 2_675
N2 Pb1 O5 C5 40.0(6) . .
N2 Pb1 O1 C1 -45.8(8) . .
N2 Pb1 N1 C4 -131.1(7) . .
N2 Pb1 N1 C9 -14.6(6) . .
N2 Pb1 N1 C2 110.5(7) . .
N2 Pb1 O3 Pb2 -133.2(3) . .
N2 Pb1 O3 C3 119.6(7) . .
N2 Pb1 O7 C7 28.8(7) . .
N2 C6 C5 O5 -8.4(13) . .
N2 C6 C5 O6 172.1(9) . .
N2 C10 C9 N1 -60.0(10) . .
N3 Pb3 O9 Pb2 -134.7(3) . .
N3 Pb3 O9 C11 118.8(7) . .
N3 Pb3 O15 Pb4 -177.7(3) . .
N3 Pb3 O15 C17 37.3(7) . .
N3 Pb3 O11 C13 -48.5(8) . .
N3 Pb3 O13 C15 29.0(7) . .
N3 Pb3 N4 C19 -13.4(6) . .
N3 Pb3 N4 C12 -131.6(6) . .
N3 Pb3 N4 C14 108.6(6) . .
N3 C16 C15 O14 161.0(9) . .
N3 C16 C15 O13 -19.5(14) . .
N3 C18 C17 O15 -12.4(14) . .
N3 C18 C17 O16 170.6(9) . .
C19 N4 C12 C11 -76.7(11) . .
C19 N4 C14 C13 162.6(8) . .
C10 N2 C8 C7 166.0(8) . .
C16 N3 C20 C19 -76.9(10) . .
C16 N3 C18 C17 159.4(8) . .
C5 C6 N2 Pb1 42.6(9) . .
C5 C6 N2 C10 -74.7(10) . .
C5 C6 N2 C8 162.5(8) . .
O2 Pb4 O15 Pb3 -177.2(3) 8_585 .
O2 Pb4 O15 C17 -40.6(9) 8_585 .
O2 C1 C2 N1 139.3(9) . .
C20 N3 C16 C15 165.9(8) . .
C20 N3 C18 C17 -74.7(11) . .
C20 C19 N4 Pb3 42.6(9) . .
C20 C19 N4 C12 157.4(8) . .
C20 C19 N4 C14 -79.4(10) . .
O10 Pb2 O9 Pb3 46.7(3) 7_765 .
O10 Pb2 O9 C11 160.3(6) 7_765 .
O10 Pb2 O3 Pb1 -101.4(3) 7_765 .
O10 Pb2 O3 C3 12.7(7) 7_765 .
O10 C11 C12 N4 -177.5(9) . .
O8 Pb2 O9 Pb3 81.6(13) 7_765 .
O8 Pb2 O9 C11 -164.8(12) 7_765 .
O8 Pb2 O3 Pb1 -31.2(3) 7_765 .
O8 Pb2 O3 C3 82.9(6) 7_765 .
O8 C7 O7 Pb1 162.2(8) . .
O8 C7 C8 N2 163.1(8) . .
O7 Pb1 O5 Pb4 129.8(2) . 2_675
O7 Pb1 O5 C5 -11.2(7) . .
O7 Pb1 O1 C1 -146.2(11) . .
O7 Pb1 N1 C4 -92.5(6) . .
O7 Pb1 N1 C9 24.0(7) . .
O7 Pb1 N1 C2 149.1(6) . .
O7 Pb1 O3 Pb2 -68.7(3) . .
O7 Pb1 O3 C3 -175.9(7) . .
O7 Pb1 N2 C6 82.0(6) . .
O7 Pb1 N2 C10 -159.5(7) . .
O7 Pb1 N2 C8 -36.8(6) . .
O7 C7 O8 Pb2 -27.6(15) . 7_755
O7 C7 C8 N2 -19.1(14) . .
N4 Pb3 O9 Pb2 151.5(3) . .
N4 Pb3 O9 C11 45.0(6) . .
N4 Pb3 O15 Pb4 -106.5(3) . .
N4 Pb3 O15 C17 108.5(7) . .
N4 Pb3 O11 C13 3.6(7) . .
N4 Pb3 O13 C15 -13.7(8) . .
N4 Pb3 N3 C16 108.2(6) . .
N4 Pb3 N3 C20 -15.9(6) . .
N4 Pb3 N3 C18 -135.3(6) . .
N4 C19 C20 N3 -61.4(11) . .
C4 N1 C9 C10 157.7(8) . .
C4 N1 C2 C1 -75.5(11) . .
C12 C11 O10 Pb2 31.5(17) . 7_755
C12 N4 C14 C13 -74.3(11) . .
C9 N1 C4 C3 -79.2(10) . .
C9 N1 C2 C1 165.2(8) . .
C14 N4 C12 C11 159.9(9) . .
C2 N1 C4 C3 158.7(8) . .
C2 N1 C9 C10 -82.1(10) . .
C8 N2 C10 C9 -79.1(10) . .
C8 C7 O8 Pb2 150.0(7) . 7_755
C8 C7 O7 Pb1 -15.2(13) . .
C18 N3 C16 C15 -69.4(11) . .
C18 N3 C20 C19 159.7(8) . .
